data_2204137
loop_
_publ_author_name
'K. Anitha'
'B. Sridhar'
'R. K. Rajaram'

_publ_section_title
;
 \b-Alanine \b-alaninium picrate
;
_journal_issue 9
_journal_name_full 'Acta Crystallographica Section E'
_journal_page_first o1630
_journal_page_last o1632
_journal_paper_doi 10.1107/S1600536804019853
_journal_volume 60
_journal_year 2004
_chemical_formula_iupac 'H +, C6 H2 N3 O7 -, 2C3 H7 N O2'
_chemical_formula_moiety 'H +, C6 H2 N3 O7 -, 2C3 H7 N O2'
_chemical_formula_sum 'C12 H17 N5 O11'
_chemical_formula_weight 407.31
_chemical_name_common 'Bis(\b-alanine) hydrogen picrate'
_chemical_name_systematic
;
hydrogen picrate bis(\b-alanine)
;
_space_group_IT_number 2
_symmetry_cell_setting triclinic
_symmetry_space_group_name_Hall '-P 1'
_symmetry_space_group_name_H-M 'P -1'
_atom_sites_solution_hydrogens geom
_atom_sites_solution_primary direct
_atom_sites_solution_secondary difmap
_audit_creation_method SHELXL-97
_cell_angle_alpha 78.000(10)
_cell_angle_beta 83.750(10)
_cell_angle_gamma 82.450(10)
_cell_formula_units_Z 2
_cell_length_a 4.9515(4)
_cell_length_b 11.725(2)
_cell_length_c 14.931(2)
_cell_measurement_reflns_used 25
_cell_measurement_temperature 293(2)
_cell_measurement_theta_max 14.05
_cell_measurement_theta_min 9.89
_cell_volume 837.6(2)
_computing_cell_refinement 'CAD-4 EXPRESS'
_computing_data_collection 'CAD-4 EXPRESS (Enraf--Nonius, 1994)'
_computing_data_reduction 'XCAD4 (Harms & Wocadlo, 1995)'
_computing_molecular_graphics 'PLATON (Spek, 1999)'
_computing_publication_material SHELXL97
_computing_structure_refinement 'SHELXL97 (Sheldrick, 1997)'
_computing_structure_solution 'SHELXS97 (Sheldrick, 1990)'
_diffrn_ambient_temperature 293(2)
_diffrn_measured_fraction_theta_full 0.999
_diffrn_measured_fraction_theta_max 0.999
_diffrn_measurement_device_type 'Nonius MACH3 sealed-tube'
_diffrn_measurement_method \w-2\q
_diffrn_radiation_monochromator graphite
_diffrn_radiation_source 'fine-focus sealed tube'
_diffrn_radiation_type MoK\a
_diffrn_radiation_wavelength 0.71073
_diffrn_reflns_av_R_equivalents 0.0287
_diffrn_reflns_av_sigmaI/netI 0.0310
_diffrn_reflns_limit_h_max 6
_diffrn_reflns_limit_h_min -6
_diffrn_reflns_limit_k_max 14
_diffrn_reflns_limit_k_min -1
_diffrn_reflns_limit_l_max 19
_diffrn_reflns_limit_l_min -18
_diffrn_reflns_number 4194
_diffrn_reflns_theta_full 26.97
_diffrn_reflns_theta_max 26.97
_diffrn_reflns_theta_min 2.04
_diffrn_standards_decay_% 0
_diffrn_standards_interval_time 60
_diffrn_standards_number 3
_exptl_absorpt_coefficient_mu 0.144
_exptl_absorpt_correction_T_max 0.9793
_exptl_absorpt_correction_T_min 0.9660
_exptl_absorpt_correction_type psi-scan
_exptl_absorpt_process_details '(North et al., 1968)'
_exptl_crystal_colour yellow
_exptl_crystal_density_diffrn 1.615
_exptl_crystal_density_meas 1.611
_exptl_crystal_density_method 'flotation in a mixture of carbon tetrachloride and xylene'
_exptl_crystal_description Needle
_exptl_crystal_F_000 424
_exptl_crystal_size_max 0.4
_exptl_crystal_size_mid 0.2
_exptl_crystal_size_min 0.15
_refine_diff_density_max 0.541
_refine_diff_density_min -0.288
_refine_ls_extinction_method none
_refine_ls_goodness_of_fit_ref 1.034
_refine_ls_hydrogen_treatment constr
_refine_ls_matrix_type full
_refine_ls_number_parameters 255
_refine_ls_number_reflns 3646
_refine_ls_number_restraints 0
_refine_ls_restrained_S_all 1.034
_refine_ls_R_factor_all 0.0937
_refine_ls_R_factor_gt 0.0601
_refine_ls_shift/su_max 0.000
_refine_ls_shift/su_mean 0.000
_refine_ls_structure_factor_coef Fsqd
_refine_ls_weighting_details 'calc w = 1/[\s^2^(Fo^2^)+(0.1203P)^2^+0.2829P] where P = (Fo^2^+2Fc^2^)/3'
_refine_ls_weighting_scheme calc
_refine_ls_wR_factor_gt 0.1689
_refine_ls_wR_factor_ref 0.1926
_reflns_number_gt 2537
_reflns_number_total 3646
_reflns_threshold_expression I>2\s(I)
_cod_data_source_file ci6413.cif
_cod_data_source_block I
_cod_depositor_comments
;
The following automatic conversions were performed:
'_geom_bond_publ_flag' value 'Y' changed to 'y' according to
'/home/saulius/struct/CIF-dictionaries/cif_core.dic' dictionary named
'cif_core.dic' version 2.4.1 from 2010-06-29 (4
times).

'_geom_angle_publ_flag' value 'Y' changed to 'y' according to
'/home/saulius/struct/CIF-dictionaries/cif_core.dic' dictionary named
'cif_core.dic' version 2.4.1 from 2010-06-29 (6
times).

'_geom_torsion_publ_flag' value 'Y' changed to 'y' according to
'/home/saulius/struct/CIF-dictionaries/cif_core.dic' dictionary named
'cif_core.dic' version 2.4.1 from 2010-06-29 (9 times).

Automatic conversion script
Id: cif_fix_enum 1527 2010-12-29 10:47:43Z saulius 

The following automatic conversions were performed:

'_geom_bond_publ_flag' value 'Y' changed to 'y' according to
/home/saulius/struct/CIF-dictionaries/cif_core.dic dictionary named
'cif_core.dic' version 2.4.1 from 2010-06-29 (4
times).

'_geom_angle_publ_flag' value 'Y' changed to 'y' according
to /home/saulius/struct/CIF-dictionaries/cif_core.dic dictionary
named 'cif_core.dic' version 2.4.1 from 2010-06-29 (6
times).

'_geom_torsion_publ_flag' value 'Y' changed to 'y' according
to /home/saulius/struct/CIF-dictionaries/cif_core.dic dictionary
named 'cif_core.dic' version 2.4.1 from 2010-06-29 (9 times).

Automatic conversion script
Id: cif_fix_values 1715 2011-07-08 13:25:40Z adriana 
;
_cod_original_cell_volume 837.5(2)
_cod_database_code 2204137
_cod_database_fobs_code 2204137

loop_
_symmetry_equiv_pos_as_xyz
'x, y, z'
'-x, -y, -z'

loop_
_atom_site_label
_atom_site_fract_x
_atom_site_fract_y
_atom_site_fract_z
_atom_site_U_iso_or_equiv
_atom_site_adp_type
_atom_site_calc_flag
_atom_site_refinement_flags
_atom_site_occupancy
_atom_site_type_symbol
N1 1.2193(5) 0.4188(2) 0.63130(15) 0.0449(5) Uani d . 1 N
N2 1.2124(6) 0.2545(2) 0.36075(16) 0.0541(7) Uani d . 1 N
N3 0.6314(5) 0.10285(19) 0.63024(16) 0.0455(5) Uani d . 1 N
O1 0.8754(4) 0.24869(17) 0.72821(12) 0.0462(5) Uani d . 1 O
O2 1.0835(6) 0.4583(3) 0.69170(19) 0.0814(9) Uani d . 1 O
O3 1.4521(5) 0.4442(3) 0.60584(18) 0.0748(7) Uani d . 1 O
O4 1.4187(6) 0.3007(3) 0.32960(15) 0.0779(8) Uani d . 1 O
O5 1.0867(6) 0.2053(3) 0.31615(15) 0.0738(7) Uani d . 1 O
O6 0.4913(5) 0.1186(2) 0.69968(15) 0.0594(6) Uani d . 1 O
O7 0.6051(7) 0.0224(2) 0.5923(2) 0.0881(9) Uani d . 1 O
C1 1.1157(5) 0.3335(2) 0.58907(16) 0.0374(5) Uani d . 1 C
C2 1.2117(5) 0.3318(2) 0.49988(17) 0.0404(6) Uani d . 1 C
H2 1.3413 0.3806 0.4700 0.049 Uiso calc R 1 H
C3 1.1116(6) 0.2559(2) 0.45495(17) 0.0432(6) Uani d . 1 C
C4 0.9213(6) 0.1827(2) 0.49851(17) 0.0422(6) Uani d . 1 C
H4 0.8530 0.1337 0.4669 0.051 Uiso calc R 1 H
C5 0.8329(5) 0.1826(2) 0.58902(17) 0.0382(6) Uani d . 1 C
C6 0.9298(5) 0.2552(2) 0.64415(16) 0.0358(5) Uani d . 1 C
O1A 1.0966(4) 0.14079(17) 0.01236(13) 0.0472(5) Uani d . 1 O
O1B 1.3585(4) -0.01841(17) 0.07414(14) 0.0510(5) Uani d . 1 O
H1B 1.4210 -0.0162 0.0207 0.076 Uiso calc PR 0.50 H
C11 1.1512(5) 0.0602(2) 0.07667(17) 0.0344(5) Uani d . 1 C
C12 0.9827(6) 0.0482(2) 0.16680(19) 0.0432(6) Uani d . 1 C
H12A 1.0956 0.0567 0.2136 0.052 Uiso calc R 1 H
H12B 0.9266 -0.0302 0.1830 0.052 Uiso calc R 1 H
C13 0.7304(5) 0.1364(2) 0.1676(2) 0.0454(6) Uani d . 1 C
H13A 0.6167 0.1284 0.1208 0.054 Uiso calc R 1 H
H13B 0.6260 0.1194 0.2267 0.054 Uiso calc R 1 H
N11 0.7987(4) 0.25867(18) 0.15046(15) 0.0392(5) Uani d . 1 N
H11A 0.6454 0.3076 0.1514 0.059 Uiso calc R 1 H
H11B 0.8917 0.2751 0.0958 0.059 Uiso calc R 1 H
H11C 0.9002 0.2669 0.1939 0.059 Uiso calc R 1 H
O2A 0.6994(4) 0.61013(16) 0.88632(14) 0.0466(5) Uani d . 1 O
O2B 0.8837(5) 0.43951(17) 0.96091(17) 0.0566(6) Uani d . 1 O
H2B 0.9703 0.4823 0.9810 0.085 Uiso calc PR 0.50 H
C21 0.7212(5) 0.5029(2) 0.90291(17) 0.0356(5) Uani d . 1 C
C22 0.5643(5) 0.4370(2) 0.85284(17) 0.0384(6) Uani d . 1 C
H22A 0.3867 0.4808 0.8420 0.046 Uiso calc R 1 H
H22B 0.6616 0.4321 0.7935 0.046 Uiso calc R 1 H
C23 0.5246(6) 0.3152(2) 0.90484(16) 0.0396(6) Uani d . 1 C
H23A 0.7004 0.2730 0.9206 0.048 Uiso calc R 1 H
H23B 0.4111 0.3197 0.9615 0.048 Uiso calc R 1 H
N21 0.3918(5) 0.25010(19) 0.84817(15) 0.0444(5) Uani d . 1 N
H21A 0.3701 0.1783 0.8799 0.067 Uiso calc R 1 H
H21B 0.4971 0.2452 0.7966 0.067 Uiso calc R 1 H
H21C 0.2294 0.2883 0.8345 0.067 Uiso calc R 1 H

loop_
_atom_site_aniso_label
_atom_site_aniso_U_11
_atom_site_aniso_U_22
_atom_site_aniso_U_33
_atom_site_aniso_U_12
_atom_site_aniso_U_13
_atom_site_aniso_U_23
N1 0.0513(13) 0.0479(13) 0.0356(11) -0.0106(10) -0.0002(10) -0.0071(10)
N2 0.0681(17) 0.0623(16) 0.0298(11) -0.0001(13) 0.0020(11) -0.0116(11)
N3 0.0501(13) 0.0376(12) 0.0468(12) -0.0042(10) -0.0019(10) -0.0055(10)
O1 0.0570(12) 0.0500(11) 0.0301(9) -0.0068(9) 0.0073(8) -0.0094(8)
O2 0.0804(17) 0.097(2) 0.0836(18) -0.0341(15) 0.0270(14) -0.0594(16)
O3 0.0676(16) 0.0905(19) 0.0737(16) -0.0352(14) 0.0123(12) -0.0258(14)
O4 0.0881(19) 0.103(2) 0.0432(12) -0.0280(16) 0.0260(12) -0.0210(13)
O5 0.0954(19) 0.0946(19) 0.0384(11) -0.0145(15) -0.0074(11) -0.0259(12)
O6 0.0629(13) 0.0625(13) 0.0530(12) -0.0222(11) 0.0160(10) -0.0130(10)
O7 0.120(2) 0.0714(17) 0.0859(18) -0.0471(17) 0.0248(16) -0.0389(15)
C1 0.0393(13) 0.0406(13) 0.0315(12) -0.0013(10) -0.0013(10) -0.0079(10)
C2 0.0412(13) 0.0463(14) 0.0304(12) -0.0029(11) 0.0019(10) -0.0036(10)
C3 0.0486(15) 0.0509(15) 0.0278(12) 0.0022(12) 0.0015(10) -0.0094(11)
C4 0.0470(14) 0.0436(14) 0.0367(13) 0.0017(11) -0.0044(11) -0.0127(11)
C5 0.0393(13) 0.0367(13) 0.0359(12) 0.0000(10) 0.0002(10) -0.0057(10)
C6 0.0390(12) 0.0351(12) 0.0301(11) 0.0012(10) 0.0022(9) -0.0052(9)
O1A 0.0448(10) 0.0437(10) 0.0449(10) 0.0041(8) 0.0042(8) 0.0003(8)
O1B 0.0547(12) 0.0426(11) 0.0525(11) 0.0136(9) -0.0032(9) -0.0147(9)
C11 0.0356(12) 0.0281(11) 0.0422(13) -0.0060(9) -0.0051(10) -0.0108(10)
C12 0.0483(15) 0.0296(12) 0.0475(14) -0.0049(11) 0.0080(11) -0.0037(10)
C13 0.0366(13) 0.0382(14) 0.0609(17) -0.0107(11) 0.0092(12) -0.0119(12)
N11 0.0375(11) 0.0330(11) 0.0464(12) -0.0012(8) -0.0041(9) -0.0074(9)
O2A 0.0496(11) 0.0342(10) 0.0569(12) 0.0012(8) -0.0132(9) -0.0103(8)
O2B 0.0585(13) 0.0347(10) 0.0796(15) -0.0077(9) -0.0322(11) -0.0027(10)
C21 0.0287(11) 0.0383(13) 0.0405(13) -0.0048(9) 0.0037(9) -0.0119(10)
C22 0.0428(13) 0.0352(13) 0.0373(12) -0.0044(10) -0.0013(10) -0.0080(10)
C23 0.0472(14) 0.0399(13) 0.0318(12) -0.0064(11) 0.0020(10) -0.0090(10)
N21 0.0583(14) 0.0379(11) 0.0377(11) -0.0158(10) -0.0013(10) -0.0042(9)

loop_
_atom_type_symbol
_atom_type_description
_atom_type_scat_dispersion_real
_atom_type_scat_dispersion_imag
_atom_type_scat_source
C C 0.0033 0.0016 'International Tables Vol C Tables 4.2.6.8 and 6.1.1.4'
H H 0.0000 0.0000 'International Tables Vol C Tables 4.2.6.8 and 6.1.1.4'
N N 0.0061 0.0033 'International Tables Vol C Tables 4.2.6.8 and 6.1.1.4'
O O 0.0106 0.0060 'International Tables Vol C Tables 4.2.6.8 and 6.1.1.4'

loop_
_geom_angle_atom_site_label_1
_geom_angle_atom_site_label_2
_geom_angle_atom_site_label_3
_geom_angle
_geom_angle_publ_flag
O2 N1 O3 121.8(3) ?
O2 N1 C1 120.3(2) ?
O3 N1 C1 117.9(2) ?
O4 N2 O5 123.2(3) ?
O4 N2 C3 118.8(3) ?
O5 N2 C3 117.9(3) ?
O6 N3 O7 121.8(3) ?
O6 N3 C5 119.9(2) ?
O7 N3 C5 118.3(2) ?
C2 C1 C6 125.2(2) ?
C2 C1 N1 116.0(2) ?
C6 C1 N1 118.8(2) ?
C1 C2 C3 118.5(2) ?
C1 C2 H2 120.7 ?
C3 C2 H2 120.7 ?
C4 C3 C2 121.4(2) ?
C4 C3 N2 120.1(2) ?
C2 C3 N2 118.5(2) ?
C5 C4 C3 119.5(2) ?
C5 C4 H4 120.2 ?
C3 C4 H4 120.2 ?
C4 C5 N3 116.3(2) ?
C4 C5 C6 124.1(2) ?
N3 C5 C6 119.6(2) ?
O1 C6 C1 123.2(2) ?
O1 C6 C5 125.6(2) ?
C1 C6 C5 111.0(2) ?
C11 O1B H1B 109.5 ?
O1A C11 O1B 123.9(2) y
O1A C11 C12 121.6(2) y
O1B C11 C12 114.5(2) y
C11 C12 C13 114.2(2) ?
C11 C12 H12A 108.7 ?
C13 C12 H12A 108.7 ?
C11 C12 H12B 108.7 ?
C13 C12 H12B 108.7 ?
H12A C12 H12B 107.6 ?
N11 C13 C12 112.3(2) ?
N11 C13 H13A 109.1 ?
C12 C13 H13A 109.1 ?
N11 C13 H13B 109.1 ?
C12 C13 H13B 109.1 ?
H13A C13 H13B 107.9 ?
C13 N11 H11A 109.5 ?
C13 N11 H11B 109.5 ?
H11A N11 H11B 109.5 ?
C13 N11 H11C 109.5 ?
H11A N11 H11C 109.5 ?
H11B N11 H11C 109.5 ?
C21 O2B H2B 109.5 ?
O2A C21 O2B 122.9(2) y
O2A C21 C22 120.8(2) y
O2B C21 C22 116.3(2) y
C23 C22 C21 113.0(2) ?
C23 C22 H22A 109.0 ?
C21 C22 H22A 109.0 ?
C23 C22 H22B 109.0 ?
C21 C22 H22B 109.0 ?
H22A C22 H22B 107.8 ?
N21 C23 C22 110.7(2) ?
N21 C23 H23A 109.5 ?
C22 C23 H23A 109.5 ?
N21 C23 H23B 109.5 ?
C22 C23 H23B 109.5 ?
H23A C23 H23B 108.1 ?
C23 N21 H21A 109.5 ?
C23 N21 H21B 109.5 ?
H21A N21 H21B 109.5 ?
C23 N21 H21C 109.5 ?
H21A N21 H21C 109.5 ?
H21B N21 H21C 109.5 ?

loop_
_geom_bond_atom_site_label_1
_geom_bond_atom_site_label_2
_geom_bond_distance
_geom_bond_publ_flag
N1 O2 1.200(3) ?
N1 O3 1.229(3) ?
N1 C1 1.459(3) ?
N2 O4 1.221(4) ?
N2 O5 1.228(3) ?
N2 C3 1.443(3) ?
N3 O6 1.216(3) ?
N3 O7 1.224(3) ?
N3 C5 1.456(3) ?
O1 C6 1.243(3) ?
C1 C2 1.367(3) ?
C1 C6 1.452(4) ?
C2 C3 1.388(4) ?
C2 H2 0.93 ?
C3 C4 1.376(4) ?
C4 C5 1.374(3) ?
C4 H4 0.93 ?
C5 C6 1.456(4) ?
O1A C11 1.225(3) y
O1B C11 1.289(3) y
O1B H1B 0.82 ?
C11 C12 1.495(4) ?
C12 C13 1.514(4) ?
C12 H12A 0.97 ?
C12 H12B 0.97 ?
C13 N11 1.480(3) ?
C13 H13A 0.97 ?
C13 H13B 0.97 ?
N11 H11A 0.89 ?
N11 H11B 0.89 ?
N11 H11C 0.89 ?
O2A C21 1.222(3) y
O2B C21 1.295(3) y
O2B H2B 0.82 ?
C21 C22 1.511(3) ?
C22 C23 1.504(4) ?
C22 H22A 0.97 ?
C22 H22B 0.97 ?
C23 N21 1.501(3) ?
C23 H23A 0.97 ?
C23 H23B 0.97 ?
N21 H21A 0.89 ?
N21 H21B 0.89 ?
N21 H21C 0.89 ?

loop_
_geom_hbond_atom_site_label_D
_geom_hbond_atom_site_label_H
_geom_hbond_atom_site_label_A
_geom_hbond_site_symmetry_A
_geom_hbond_distance_DH
_geom_hbond_distance_HA
_geom_hbond_distance_DA
_geom_hbond_angle_DHA
O1B H1B O1B 2_855 0.82 1.70 2.477(4) 157
N11 H11A O2A 2_666 0.89 1.93 2.775(3) 159
N11 H11B O1A . 0.89 2.28 2.885(3) 126
N11 H11B O2B 1_554 0.89 2.48 3.188(3) 137
N11 H11C O5 . 0.89 2.09 2.904(3) 153
O2B H2B O2B 2_767 0.82 1.66 2.472(4) 170
N21 H21A O1B 2_756 0.89 2.19 2.894(3) 136
N21 H21A O1A 1_456 0.89 2.27 2.862(3) 124
N21 H21B O1 . 0.89 2.03 2.830(3) 148
N21 H21B O6 . 0.89 2.28 2.919(3) 128
N21 H21C O1 1_455 0.89 2.63 3.281(3) 131

loop_
_geom_torsion_atom_site_label_1
_geom_torsion_atom_site_label_2
_geom_torsion_atom_site_label_3
_geom_torsion_atom_site_label_4
_geom_torsion
_geom_torsion_publ_flag
O2 N1 C1 C2 151.9(3) ?
O3 N1 C1 C2 -31.2(4) ?
O2 N1 C1 C6 -30.2(4) y
O3 N1 C1 C6 146.7(3) ?
C6 C1 C2 C3 4.9(4) ?
N1 C1 C2 C3 -177.3(2) ?
C1 C2 C3 C4 -0.5(4) ?
C1 C2 C3 N2 179.8(2) ?
O4 N2 C3 C4 -164.9(3) ?
O5 N2 C3 C4 14.3(4) ?
O4 N2 C3 C2 14.9(4) y
O5 N2 C3 C2 -166.0(3) ?
C2 C3 C4 C5 -1.6(4) ?
N2 C3 C4 C5 178.2(2) ?
C3 C4 C5 N3 180.0(2) ?
C3 C4 C5 C6 -0.6(4) ?
O6 N3 C5 C4 -160.6(3) ?
O7 N3 C5 C4 18.1(4) ?
O6 N3 C5 C6 20.0(4) y
O7 N3 C5 C6 -161.3(3) ?
C2 C1 C6 O1 170.1(3) ?
N1 C1 C6 O1 -7.6(4) ?
C2 C1 C6 C5 -6.5(4) ?
N1 C1 C6 C5 175.8(2) ?
C4 C5 C6 O1 -172.3(2) ?
N3 C5 C6 O1 7.2(4) ?
C4 C5 C6 C1 4.2(3) ?
N3 C5 C6 C1 -176.4(2) ?
O1A C11 C12 C13 5.3(4) y
O1B C11 C12 C13 -176.6(2) y
C11 C12 C13 N11 -62.8(3) y
O2A C21 C22 C23 -157.1(2) y
O2B C21 C22 C23 25.2(3) y
C21 C22 C23 N21 -174.6(2) y
